data_4121536
loop_
_publ_author_name
'Xue, Ya-Xin'
'Zhu, Yuan-Yuan'
'Gao, Long-Mei'
'He, Xiao-Yue'
'Liu, Na'
'Zhang, Wu-Yi'
'Yin, Jun'
'Ding, Yunsheng'
'Zhou, Hongping'
'Wu, Zong-Quan'

_publ_section_title
;
 Air-Stable (Phenylbuta-1,3-diynyl)palladium(II) Complexes: Highly Active
 Initiators for Living Polymerization of Isocyanides.
;
_journal_issue 12
_journal_name_full 'Journal of the American Chemical Society'
_journal_page_first 4706
_journal_page_last 4713
_journal_paper_doi 10.1021/ja5004747
_journal_volume 136
_journal_year 2014
_chemical_formula_moiety C22H35ClP2Pd
_chemical_formula_sum 'C22 H35 Cl P2 Pd'
_chemical_formula_weight 503.29
_chemical_name_common complex-1c
_chemical_name_systematic
; 
 ? 
;
_space_group_IT_number 14
_symmetry_cell_setting monoclinic
_symmetry_space_group_name_Hall '-P 2ybc'
_symmetry_space_group_name_H-M 'P 1 21/c 1'
_atom_sites_solution_hydrogens geom
_atom_sites_solution_primary direct
_atom_sites_solution_secondary difmap
_audit_creation_method SHELXL-97
_cell_angle_alpha 90.00
_cell_angle_beta 101.878(10)
_cell_angle_gamma 90.00
_cell_formula_units_Z 4
_cell_length_a 8.583(7)
_cell_length_b 14.626(11)
_cell_length_c 20.535(17)
_cell_measurement_reflns_used 3272
_cell_measurement_temperature 296(2)
_cell_measurement_theta_max 22.40
_cell_measurement_theta_min 2.42
_cell_volume 2523(3)
_computing_cell_refinement 'Bruker SMART'
_computing_data_collection 'Bruker SMART'
_computing_data_reduction 'Bruker SMART'
_computing_molecular_graphics 'Bruker SHELXTL'
_computing_publication_material 'Bruker SHELXTL'
_computing_structure_refinement 'SHELXL-97 (Sheldrick, 1997)'
_computing_structure_solution 'SHELXS-97 (Sheldrick, 1990)'
_diffrn_ambient_temperature 296(2)
_diffrn_measured_fraction_theta_full 0.982
_diffrn_measured_fraction_theta_max 0.982
_diffrn_measurement_device_type 'CCD area detector'
_diffrn_measurement_method 'phi and omega scans'
_diffrn_radiation_monochromator graphite
_diffrn_radiation_source 'fine-focus sealed tube'
_diffrn_radiation_type MoK\a
_diffrn_radiation_wavelength 0.71073
_diffrn_reflns_av_R_equivalents 0.0500
_diffrn_reflns_av_sigmaI/netI 0.0520
_diffrn_reflns_limit_h_max 10
_diffrn_reflns_limit_h_min -10
_diffrn_reflns_limit_k_max 17
_diffrn_reflns_limit_k_min -17
_diffrn_reflns_limit_l_max 25
_diffrn_reflns_limit_l_min -25
_diffrn_reflns_number 18677
_diffrn_reflns_theta_full 26.09
_diffrn_reflns_theta_max 26.09
_diffrn_reflns_theta_min 1.72
_exptl_absorpt_coefficient_mu 0.972
_exptl_absorpt_correction_T_max 0.8679
_exptl_absorpt_correction_T_min 0.8293
_exptl_absorpt_correction_type multi-scan
_exptl_absorpt_process_details sadabs
_exptl_crystal_colour colorless
_exptl_crystal_density_diffrn 1.325
_exptl_crystal_density_method 'not measured'
_exptl_crystal_description block
_exptl_crystal_F_000 1040
_exptl_crystal_size_max 0.2
_exptl_crystal_size_mid 0.15
_exptl_crystal_size_min 0.12
_refine_diff_density_max 0.372
_refine_diff_density_min -0.363
_refine_diff_density_rms 0.067
_refine_ls_extinction_method none
_refine_ls_goodness_of_fit_ref 0.955
_refine_ls_hydrogen_treatment constr
_refine_ls_matrix_type full
_refine_ls_number_parameters 241
_refine_ls_number_reflns 4921
_refine_ls_number_restraints 0
_refine_ls_restrained_S_all 0.955
_refine_ls_R_factor_all 0.0708
_refine_ls_R_factor_gt 0.0356
_refine_ls_shift/su_max 0.001
_refine_ls_shift/su_mean 0.000
_refine_ls_structure_factor_coef Fsqd
_refine_ls_weighting_details 'calc w=1/[\s^2^(Fo^2^)+(0.0446P)^2^+0.0000P] where P=(Fo^2^+2Fc^2^)/3'
_refine_ls_weighting_scheme calc
_refine_ls_wR_factor_gt 0.0823
_refine_ls_wR_factor_ref 0.0981
_reflns_number_gt 3027
_reflns_number_total 4921
_reflns_threshold_expression >2sigma(I)
_cod_data_source_file ja5004747_si_002.cif
_cod_data_source_block 1c
_cod_original_sg_symbol_H-M P2(1)/c
_cod_database_code 4121536

loop_
_symmetry_equiv_pos_as_xyz
'x, y, z'
'-x, y+1/2, -z+1/2'
'-x, -y, -z'
'x, -y-1/2, z-1/2'

loop_
_atom_site_label
_atom_site_type_symbol
_atom_site_fract_x
_atom_site_fract_y
_atom_site_fract_z
_atom_site_U_iso_or_equiv
_atom_site_adp_type
_atom_site_occupancy
_atom_site_symmetry_multiplicity
_atom_site_calc_flag
_atom_site_refinement_flags
Pd1 Pd 1.00192(3) 0.748544(18) 0.438611(13) 0.04307(11) Uani 1 1 d .
P2 P 0.83265(12) 0.69837(7) 0.50507(5) 0.0544(3) Uani 1 1 d .
P1 P 1.16086(12) 0.80345(7) 0.36878(5) 0.0540(3) Uani 1 1 d .
Cl1 Cl 1.20028(12) 0.64150(8) 0.47900(6) 0.0738(3) Uani 1 1 d .
C10 C 0.8490(4) 0.8449(3) 0.40838(17) 0.0493(9) Uani 1 1 d .
C6 C 0.5539(5) 1.1460(3) 0.3272(2) 0.0589(11) Uani 1 1 d .
C8 C 0.6857(4) 0.9894(3) 0.36775(19) 0.0556(10) Uani 1 1 d .
C21 C 0.6494(5) 0.6542(3) 0.4553(2) 0.0818(14) Uani 1 1 d .
H21A H 0.5785 0.6376 0.4846 0.098 Uiso 1 1 calc R
H21B H 0.5982 0.7022 0.4259 0.098 Uiso 1 1 calc R
C7 C 0.6210(5) 1.0592(3) 0.3491(2) 0.0618(11) Uani 1 1 d .
C15 C 1.3400(5) 0.8546(3) 0.4181(3) 0.0865(15) Uani 1 1 d .
H15A H 1.3979 0.8083 0.4473 0.104 Uiso 1 1 calc R
H15B H 1.4077 0.8750 0.3886 0.104 Uiso 1 1 calc R
C3 C 0.4344(7) 1.3142(4) 0.2808(3) 0.0908(17) Uani 1 1 d .
H3 H 0.3958 1.3711 0.2648 0.109 Uiso 1 1 calc R
C13 C 1.2352(6) 0.7130(3) 0.3230(2) 0.0793(14) Uani 1 1 d .
H13A H 1.3012 0.7398 0.2949 0.095 Uiso 1 1 calc R
H13B H 1.3019 0.6725 0.3543 0.095 Uiso 1 1 calc R
C19 C 0.9108(5) 0.6091(3) 0.5638(2) 0.0744(13) Uani 1 1 d .
H19A H 0.9333 0.5560 0.5390 0.089 Uiso 1 1 calc R
H19B H 1.0112 0.6299 0.5905 0.089 Uiso 1 1 calc R
C2 C 0.5464(6) 1.3090(3) 0.3389(3) 0.0866(15) Uani 1 1 d .
H2 H 0.5810 1.3617 0.3629 0.104 Uiso 1 1 calc R
C11 C 1.0749(5) 0.8886(3) 0.3073(2) 0.0747(13) Uani 1 1 d .
H11A H 0.9825 0.8620 0.2783 0.090 Uiso 1 1 calc R
H11B H 1.0381 0.9396 0.3303 0.090 Uiso 1 1 calc R
C9 C 0.7672(4) 0.9103(3) 0.39029(18) 0.0514(10) Uani 1 1 d .
C1 C 0.6080(6) 1.2240(3) 0.3616(2) 0.0716(13) Uani 1 1 d .
H1 H 0.6862 1.2202 0.4003 0.086 Uiso 1 1 calc R
C5 C 0.4378(5) 1.1531(3) 0.2690(2) 0.0719(12) Uani 1 1 d .
H5 H 0.3999 1.1005 0.2456 0.086 Uiso 1 1 calc R
C4 C 0.3785(6) 1.2369(4) 0.2459(3) 0.0889(17) Uani 1 1 d .
H4 H 0.3011 1.2412 0.2070 0.107 Uiso 1 1 calc R
C17 C 0.7691(6) 0.7899(3) 0.5542(2) 0.0877(16) Uani 1 1 d .
H17A H 0.7099 0.8350 0.5243 0.105 Uiso 1 1 calc R
H17B H 0.6983 0.7648 0.5808 0.105 Uiso 1 1 calc R
C20 C 0.8036(7) 0.5793(4) 0.6107(3) 0.117(2) Uani 1 1 d .
H20A H 0.7981 0.6273 0.6420 0.176 Uiso 1 1 calc R
H20B H 0.8464 0.5252 0.6342 0.176 Uiso 1 1 calc R
H20C H 0.6987 0.5667 0.5854 0.176 Uiso 1 1 calc R
C14 C 1.1063(7) 0.6579(4) 0.2804(2) 0.112(2) Uani 1 1 d .
H14A H 1.0437 0.6285 0.3080 0.168 Uiso 1 1 calc R
H14B H 1.1531 0.6125 0.2566 0.168 Uiso 1 1 calc R
H14C H 1.0395 0.6975 0.2493 0.168 Uiso 1 1 calc R
C22 C 0.6724(6) 0.5719(3) 0.4138(3) 0.1066(19) Uani 1 1 d .
H22A H 0.7543 0.5846 0.3895 0.160 Uiso 1 1 calc R
H22B H 0.5746 0.5586 0.3831 0.160 Uiso 1 1 calc R
H22C H 0.7028 0.5202 0.4424 0.160 Uiso 1 1 calc R
C12 C 1.1856(6) 0.9255(4) 0.2642(3) 0.119(2) Uani 1 1 d .
H12A H 1.2834 0.9456 0.2922 0.179 Uiso 1 1 calc R
H12B H 1.1355 0.9761 0.2383 0.179 Uiso 1 1 calc R
H12C H 1.2077 0.8782 0.2350 0.179 Uiso 1 1 calc R
C18 C 0.9066(8) 0.8357(4) 0.5991(3) 0.138(3) Uani 1 1 d .
H18A H 0.9646 0.7914 0.6291 0.206 Uiso 1 1 calc R
H18B H 0.8677 0.8829 0.6240 0.206 Uiso 1 1 calc R
H18C H 0.9756 0.8620 0.5728 0.206 Uiso 1 1 calc R
C16 C 1.3060(7) 0.9339(4) 0.4593(3) 0.136(2) Uani 1 1 d .
H16A H 1.2918 0.9882 0.4325 0.203 Uiso 1 1 calc R
H16B H 1.3936 0.9424 0.4963 0.203 Uiso 1 1 calc R
H16C H 1.2108 0.9220 0.4756 0.203 Uiso 1 1 calc R

loop_
_atom_site_aniso_label
_atom_site_aniso_U_11
_atom_site_aniso_U_22
_atom_site_aniso_U_33
_atom_site_aniso_U_23
_atom_site_aniso_U_13
_atom_site_aniso_U_12
Pd1 0.03780(18) 0.04261(18) 0.04820(18) 0.00122(13) 0.00744(12) 0.00391(13)
P2 0.0535(6) 0.0535(7) 0.0606(7) 0.0083(5) 0.0218(5) 0.0098(5)
P1 0.0443(6) 0.0531(7) 0.0675(7) 0.0039(5) 0.0180(5) 0.0004(5)
Cl1 0.0589(7) 0.0693(7) 0.0952(8) 0.0256(6) 0.0204(6) 0.0252(6)
C10 0.044(2) 0.056(2) 0.048(2) 0.0019(19) 0.0096(18) -0.0009(19)
C6 0.052(2) 0.057(3) 0.071(3) 0.013(2) 0.021(2) 0.010(2)
C8 0.049(2) 0.060(3) 0.059(3) 0.005(2) 0.013(2) 0.005(2)
C21 0.058(3) 0.078(3) 0.108(4) 0.026(3) 0.015(3) -0.006(3)
C7 0.058(3) 0.065(3) 0.065(3) 0.012(2) 0.019(2) 0.012(2)
C15 0.049(3) 0.082(4) 0.126(4) 0.008(3) 0.013(3) -0.013(3)
C3 0.090(4) 0.080(4) 0.116(4) 0.046(4) 0.053(4) 0.037(3)
C13 0.083(3) 0.081(3) 0.085(3) 0.001(3) 0.044(3) 0.008(3)
C19 0.088(3) 0.069(3) 0.071(3) 0.017(2) 0.028(2) 0.026(3)
C2 0.100(4) 0.057(3) 0.115(4) 0.010(3) 0.049(3) 0.015(3)
C11 0.068(3) 0.074(3) 0.087(3) 0.027(3) 0.028(2) 0.005(2)
C9 0.047(2) 0.057(3) 0.051(2) 0.003(2) 0.0112(18) 0.006(2)
C1 0.065(3) 0.071(3) 0.081(3) 0.012(3) 0.022(3) 0.011(2)
C5 0.068(3) 0.071(3) 0.075(3) 0.020(3) 0.011(2) 0.006(3)
C4 0.077(4) 0.101(5) 0.092(4) 0.040(3) 0.023(3) 0.027(3)
C17 0.113(4) 0.082(3) 0.084(3) 0.009(3) 0.055(3) 0.034(3)
C20 0.174(6) 0.088(4) 0.117(4) 0.042(3) 0.093(4) 0.037(4)
C14 0.160(6) 0.098(4) 0.076(4) -0.022(3) 0.022(4) 0.012(4)
C22 0.119(5) 0.071(4) 0.113(4) 0.004(3) -0.017(3) -0.019(3)
C12 0.113(4) 0.123(5) 0.139(5) 0.063(4) 0.067(4) 0.020(4)
C18 0.215(8) 0.101(5) 0.083(4) -0.037(4) 0.000(4) 0.048(5)
C16 0.123(5) 0.120(5) 0.153(6) -0.044(5) 0.004(4) -0.048(4)

loop_
_atom_type_symbol
_atom_type_description
_atom_type_scat_dispersion_real
_atom_type_scat_dispersion_imag
_atom_type_scat_source
C C 0.0033 0.0016 'International Tables Vol C Tables 4.2.6.8 and 6.1.1.4'
H H 0.0000 0.0000 'International Tables Vol C Tables 4.2.6.8 and 6.1.1.4'
P P 0.1023 0.0942 'International Tables Vol C Tables 4.2.6.8 and 6.1.1.4'
Cl Cl 0.1484 0.1585 'International Tables Vol C Tables 4.2.6.8 and 6.1.1.4'
Pd Pd -0.9988 1.0072 'International Tables Vol C Tables 4.2.6.8 and 6.1.1.4'

loop_
_geom_angle_atom_site_label_1
_geom_angle_atom_site_label_2
_geom_angle_atom_site_label_3
_geom_angle
C10 Pd1 P2 87.32(12)
C10 Pd1 P1 89.77(12)
P2 Pd1 P1 176.98(4)
C10 Pd1 Cl1 175.43(11)
P2 Pd1 Cl1 94.50(6)
P1 Pd1 Cl1 88.45(6)
C19 P2 C21 106.2(2)
C19 P2 C17 105.8(2)
C21 P2 C17 104.5(3)
C19 P2 Pd1 115.55(15)
C21 P2 Pd1 111.05(17)
C17 P2 Pd1 112.93(18)
C11 P1 C13 106.0(2)
C11 P1 C15 106.3(2)
C13 P1 C15 104.0(2)
C11 P1 Pd1 117.43(15)
C13 P1 Pd1 112.53(17)
C15 P1 Pd1 109.61(18)
C9 C10 Pd1 173.5(3)
C1 C6 C5 119.1(4)
C1 C6 C7 120.3(4)
C5 C6 C7 120.5(4)
C7 C8 C9 177.5(5)
C22 C21 P2 113.8(3)
C8 C7 C6 176.0(5)
C16 C15 P1 113.1(4)
C4 C3 C2 121.0(5)
C14 C13 P1 113.5(3)
C20 C19 P2 115.9(3)
C3 C2 C1 119.4(5)
C12 C11 P1 115.7(3)
C10 C9 C8 174.4(4)
C6 C1 C2 120.3(5)
C4 C5 C6 120.8(5)
C5 C4 C3 119.4(5)
C18 C17 P2 112.4(4)

loop_
_geom_bond_atom_site_label_1
_geom_bond_atom_site_label_2
_geom_bond_distance
Pd1 C10 1.939(4)
Pd1 P2 2.3083(16)
Pd1 P1 2.3169(16)
Pd1 Cl1 2.3359(16)
P2 C19 1.810(4)
P2 C21 1.810(5)
P2 C17 1.825(5)
P1 C11 1.818(4)
P1 C13 1.814(5)
P1 C15 1.819(4)
C10 C9 1.199(5)
C6 C1 1.373(6)
C6 C5 1.393(6)
C6 C7 1.427(6)
C8 C7 1.187(5)
C8 C9 1.382(5)
C21 C22 1.511(6)
C15 C16 1.500(7)
C3 C4 1.372(7)
C3 C2 1.372(8)
C13 C14 1.496(6)
C19 C20 1.526(6)
C2 C1 1.393(6)
C11 C12 1.525(6)
C5 C4 1.374(6)
C17 C18 1.498(7)
